data_2021664
loop_
_publ_author_name
'Casti\~neiras, Alfonso'
'Garc\'ia-Santos, Isabel'
'Saa, Manuel'

_publ_section_title
;
 Design and synthesis of methyl
 2-{[4-phenyl-5-(pyridin-2-yl)-4<i>H</i>-1,2,4-triazol-3-yl]sulfanyl}acetate
 (phpy2NS) as a ligand for complexes of Group 12 elements: structural
 assessment and hydrogen-bonded supramolecular assembly analysis
;
_journal_coeditor_code LG3239
_journal_issue 7
_journal_name_full 'Acta Crystallographica Section C'
_journal_page_first
;
;
_journal_paper_doi 10.1107/S205322961900682X
_journal_volume 75
_journal_year 2019
_chemical_formula_iupac '[Zn0.76 Cd0.24 (C16 H14 N4 O2 S)2 (C H4 O)2] [Cd2 Br6]'
_chemical_formula_moiety 'C34 H36 Cd0.24 N8 O6 S2 Zn0.76 2+, Br6 Cd2 2-'
_chemical_formula_sum 'C34 H36 Br6 Cd2.24 N8 O6 S2 Zn0.76'
_chemical_formula_weight 1497.85
_chemical_name_systematic
;Bis(methanol-\k<i>O</i>)bis(methyl
2-{[4-phenyl-5-(pyridin-2-yl)-4<i>H</i>-1,2,4-triazol-3-yl-\k</i>^2^<i>N</i>^1^,<i>N</i>^5^]sulfanyl}acetato)zinc(II)/cadmium(II)
hexabromidocadmiate(II)
;
_space_group_crystal_system monoclinic
_space_group_IT_number 14
_space_group_name_Hall '-P 2yn'
_space_group_name_H-M_alt 'P 1 21/n 1'
_symmetry_space_group_name_Hall '-P 2yn'
_symmetry_space_group_name_H-M 'P 1 21/n 1'
_atom_sites_solution_hydrogens difmap
_atom_sites_solution_primary dual
_atom_sites_solution_secondary difmap
_audit_creation_method SHELXL-2017/1
_cell_angle_alpha 90
_cell_angle_beta 93.4660(14)
_cell_angle_gamma 90
_cell_formula_units_Z 2
_cell_length_a 11.4980(3)
_cell_length_b 13.7848(4)
_cell_length_c 15.0417(4)
_cell_measurement_reflns_used 9550
_cell_measurement_temperature 100(2)
_cell_measurement_theta_max 28.9085
_cell_measurement_theta_min 2.3091
_cell_volume 2379.71(11)
_computing_cell_refinement
;
SAINT (Bruker, 2017)
;
_computing_data_collection
;
APEX3 (Bruker, 2017)
;
_computing_data_reduction
;
SAINT (Bruker, 2017)
;
_computing_molecular_graphics
;
PLATON (Spek, 2009)
;
_computing_publication_material
;
SHELXL2017 (Sheldrick, 2015b)
;
_computing_structure_refinement
;
SHELXL2017 (Sheldrick, 2015b)
;
_computing_structure_solution
;
SHELXT2014 (Sheldrick, 2015a)
;
_diffrn_ambient_temperature 100(2)
_diffrn_detector_area_resol_mean 8.3333
_diffrn_measured_fraction_theta_full 0.996
_diffrn_measured_fraction_theta_max 0.994
_diffrn_measurement_device_type 'Bruker AXS X8 APEXII CCD'
_diffrn_measurement_method '\f or \w oscillation scans'
_diffrn_radiation_type MoK\a
_diffrn_radiation_wavelength 0.71073
_diffrn_reflns_av_R_equivalents 0.0787
_diffrn_reflns_av_unetI/netI 0.0778
_diffrn_reflns_limit_h_max 15
_diffrn_reflns_limit_h_min -15
_diffrn_reflns_limit_k_max 19
_diffrn_reflns_limit_k_min -19
_diffrn_reflns_limit_l_max 20
_diffrn_reflns_limit_l_min -17
_diffrn_reflns_number 38522
_diffrn_reflns_theta_full 25.242
_diffrn_reflns_theta_max 29.637
_diffrn_reflns_theta_min 2.006
_diffrn_source 'sealed x-ray tube'
_exptl_absorpt_coefficient_mu 6.546
_exptl_absorpt_correction_T_max 1.000
_exptl_absorpt_correction_T_min 0.489
_exptl_absorpt_correction_type multi-scan
_exptl_absorpt_process_details
;
(SADABS; Sheldrick, 1997)
;
_exptl_crystal_colour Colourless
_exptl_crystal_density_diffrn 2.090
_exptl_crystal_description plate
_exptl_crystal_F_000 1433
_exptl_crystal_size_max 0.600
_exptl_crystal_size_mid 0.450
_exptl_crystal_size_min 0.020
_refine_diff_density_max 0.853
_refine_diff_density_min -0.942
_refine_ls_extinction_method none
_refine_ls_goodness_of_fit_ref 1.014
_refine_ls_hydrogen_treatment constr
_refine_ls_matrix_type full
_refine_ls_number_parameters 269
_refine_ls_number_reflns 6660
_refine_ls_number_restraints 0
_refine_ls_restrained_S_all 1.014
_refine_ls_R_factor_all 0.0732
_refine_ls_R_factor_gt 0.0391
_refine_ls_shift/su_max 0.001
_refine_ls_shift/su_mean 0.000
_refine_ls_structure_factor_coef Fsqd
_refine_ls_weighting_details 'w=1/[\s^2^(Fo^2^)+(0.0251P)^2^] where P=(Fo^2^+2Fc^2^)/3'
_refine_ls_weighting_scheme calc
_refine_ls_wR_factor_gt 0.0748
_refine_ls_wR_factor_ref 0.0856
_reflns_number_gt 4673
_reflns_number_total 6660
_reflns_threshold_expression 'I > 2\s(I)'
_cod_data_source_file lg3239sup1.cif
_cod_data_source_block Compound_3
_cod_database_code 2021664
_shelx_space_group_comment
;
The symmetry employed for this shelxl refinement is uniquely defined
by the following loop, which should always be used as a source of
symmetry information in preference to the above space-group names.
They are only intended as comments.
;
_shelx_estimated_absorpt_t_min 0.111
_shelx_estimated_absorpt_t_max 0.880

loop_
_space_group_symop_operation_xyz
'x, y, z'
'-x+1/2, y+1/2, -z+1/2'
'-x, -y, -z'
'x-1/2, -y-1/2, z-1/2'

loop_
_atom_site_type_symbol
_atom_site_label
_atom_site_fract_x
_atom_site_fract_y
_atom_site_fract_z
_atom_site_U_iso_or_equiv
_atom_site_adp_type
_atom_site_calc_flag
_atom_site_occupancy
_atom_site_disorder_assembly
_atom_site_disorder_group
Zn Zn1 0.500000 0.000000 0.000000 0.01515(19) Uani d 0.758(5) A 1
Cd Cd1 0.500000 0.000000 0.000000 0.01515(19) Uani d 0.242(5) A 2
S S1 0.77304(9) 0.34141(6) 0.12561(7) 0.0202(2) Uani d 1 . .
O O10 0.4252(3) -0.0060(2) 0.13714(18) 0.0341(8) Uani d 1 . .
H H10 0.448328 0.032990 0.170487 0.051 Uiso d 1 A .
O O11 0.5236(3) 0.3933(2) 0.15799(18) 0.0251(7) Uani d 1 . .
O O12 0.4661(3) 0.39283(18) 0.01233(18) 0.0240(7) Uani d 1 . .
N N11 0.6465(3) -0.0854(2) 0.0473(2) 0.0217(8) Uani d 1 . .
N N12 0.6192(3) 0.1047(2) 0.0487(2) 0.0171(7) Uani d 1 . .
N N13 0.6213(3) 0.2045(2) 0.0576(2) 0.0182(7) Uani d 1 . .
N N14 0.7896(3) 0.1439(2) 0.1121(2) 0.0167(7) Uani d 1 . .
C C1 0.6691(4) 0.4092(3) 0.0549(3) 0.0200(9) Uani d 1 . .
H H1A 0.688273 0.478946 0.061059 0.024 Uiso d 1 . .
H H1B 0.680477 0.390725 -0.007604 0.024 Uiso d 1 . .
C C2 0.5419(4) 0.3967(2) 0.0715(3) 0.0199(9) Uani d 1 . .
C C3 0.4027(4) 0.3824(4) 0.1783(3) 0.0381(12) Uani d 1 . .
H H3A 0.396820 0.382425 0.242997 0.057 Uiso d 1 . .
H H3B 0.372127 0.321043 0.153538 0.057 Uiso d 1 . .
H H3C 0.357305 0.436484 0.151971 0.057 Uiso d 1 . .
C C10 0.3908(6) -0.0943(4) 0.1762(3) 0.065(2) Uani d 1 . .
H H10A 0.342665 -0.131861 0.132631 0.098 Uiso d 1 . .
H H10B 0.345851 -0.080203 0.228019 0.098 Uiso d 1 . .
H H10C 0.460332 -0.131826 0.195197 0.098 Uiso d 1 . .
C C11 0.6506(4) -0.1826(3) 0.0475(2) 0.0234(10) Uani d 1 . .
H H11 0.587251 -0.217520 0.019527 0.028 Uiso d 1 . .
C C12 0.7431(4) -0.2333(3) 0.0885(3) 0.0258(10) Uani d 1 . .
H H12 0.745740 -0.302138 0.085987 0.031 Uiso d 1 . .
C C13 0.8306(4) -0.1829(3) 0.1321(3) 0.0256(10) Uani d 1 . .
H H13 0.893143 -0.216495 0.162721 0.031 Uiso d 1 . .
C C14 0.8301(4) -0.0820(3) 0.1320(3) 0.0233(9) Uani d 1 . .
H H14 0.891229 -0.045496 0.161237 0.028 Uiso d 1 . .
C C15 0.7364(4) -0.0358(3) 0.0879(2) 0.0164(8) Uani d 1 . .
C C16 0.7186(4) 0.0699(3) 0.0826(2) 0.0171(8) Uani d 1 . .
C C17 0.7228(4) 0.2257(3) 0.0950(2) 0.0174(8) Uani d 1 . .
C C18 0.9090(4) 0.1408(2) 0.1471(2) 0.0180(8) Uani d 1 . .
C C19 0.9332(4) 0.1493(3) 0.2374(3) 0.0294(10) Uani d 1 . .
H H19 0.872174 0.157110 0.276606 0.035 Uiso d 1 . .
C C20 1.0494(4) 0.1461(3) 0.2702(3) 0.0334(11) Uani d 1 . .
H H20 1.068378 0.152769 0.332295 0.040 Uiso d 1 . .
C C21 1.1369(4) 0.1328(3) 0.2127(3) 0.0342(11) Uani d 1 . .
H H21 1.215790 0.129616 0.235204 0.041 Uiso d 1 . .
C C22 1.1092(4) 0.1233(3) 0.1223(3) 0.0355(11) Uani d 1 . .
H H22 1.169902 0.114705 0.082892 0.043 Uiso d 1 . .
C C23 0.9953(4) 0.1279(3) 0.0888(3) 0.0264(10) Uani d 1 . .
H H23 0.976197 0.122698 0.026654 0.032 Uiso d 1 . .
Cd Cd2 0.48227(3) 0.08742(2) 0.41269(2) 0.01909(8) Uani d 1 . .
Br Br1 0.61550(4) 0.08350(3) 0.56277(3) 0.02167(10) Uani d 1 . .
Br Br2 0.62304(4) 0.06477(3) 0.28796(2) 0.02064(10) Uani d 1 . .
Br Br3 0.34955(4) 0.23155(3) 0.39011(3) 0.02446(11) Uani d 1 . .

loop_
_atom_site_aniso_label
_atom_site_aniso_U_11
_atom_site_aniso_U_22
_atom_site_aniso_U_33
_atom_site_aniso_U_12
_atom_site_aniso_U_13
_atom_site_aniso_U_23
Zn1 0.0148(3) 0.0112(3) 0.0191(3) -0.0014(2) -0.0022(2) 0.0000(2)
Cd1 0.0148(3) 0.0112(3) 0.0191(3) -0.0014(2) -0.0022(2) 0.0000(2)
S1 0.0216(6) 0.0128(5) 0.0263(5) 0.0002(4) 0.0012(4) -0.0007(4)
O10 0.040(2) 0.0345(18) 0.0278(17) -0.0142(15) 0.0005(15) -0.0054(13)
O11 0.0203(17) 0.0330(16) 0.0222(16) 0.0012(13) 0.0031(13) 0.0010(12)
O12 0.0267(18) 0.0176(14) 0.0267(17) -0.0005(12) -0.0075(14) 0.0041(11)
N11 0.036(2) 0.0127(16) 0.0171(17) 0.0001(15) 0.0033(16) 0.0002(12)
N12 0.0189(19) 0.0100(15) 0.0227(18) 0.0026(13) 0.0037(15) 0.0031(12)
N13 0.021(2) 0.0095(15) 0.0238(18) -0.0001(13) 0.0019(15) -0.0001(12)
N14 0.0197(19) 0.0115(15) 0.0192(17) 0.0024(13) 0.0034(14) 0.0002(12)
C1 0.027(3) 0.0126(19) 0.021(2) 0.0014(16) 0.0027(18) 0.0025(14)
C2 0.027(3) 0.0054(17) 0.028(2) 0.0006(16) 0.0030(19) 0.0023(15)
C3 0.025(3) 0.053(3) 0.038(3) -0.004(2) 0.010(2) 0.003(2)
C10 0.099(5) 0.072(4) 0.026(3) -0.061(4) 0.005(3) -0.002(2)
C11 0.042(3) 0.013(2) 0.015(2) -0.0037(18) 0.0052(19) -0.0023(14)
C12 0.037(3) 0.0117(19) 0.030(2) 0.0057(18) 0.011(2) 0.0021(16)
C13 0.032(3) 0.019(2) 0.026(2) 0.0137(19) 0.0077(19) 0.0082(17)
C14 0.028(3) 0.016(2) 0.027(2) 0.0057(17) 0.0074(19) 0.0046(16)
C15 0.023(2) 0.0125(18) 0.0148(19) 0.0030(16) 0.0063(17) 0.0022(14)
C16 0.023(2) 0.016(2) 0.0125(19) -0.0013(16) 0.0056(16) 0.0003(14)
C17 0.020(2) 0.0147(19) 0.017(2) 0.0021(16) 0.0043(17) 0.0021(14)
C18 0.020(2) 0.0106(18) 0.023(2) 0.0003(16) -0.0001(17) 0.0034(15)
C19 0.032(3) 0.034(3) 0.023(2) 0.006(2) 0.002(2) -0.0090(18)
C20 0.033(3) 0.038(3) 0.028(3) 0.006(2) -0.005(2) -0.0104(19)
C21 0.027(3) 0.037(3) 0.037(3) 0.007(2) -0.007(2) 0.000(2)
C22 0.027(3) 0.044(3) 0.036(3) 0.001(2) 0.005(2) 0.007(2)
C23 0.024(3) 0.033(2) 0.022(2) 0.0030(19) 0.0042(19) 0.0034(17)
Cd2 0.02020(18) 0.02010(16) 0.01703(16) -0.00016(12) 0.00158(12) 0.00235(11)
Br1 0.0228(2) 0.0231(2) 0.0188(2) -0.00628(17) -0.00146(17) 0.00207(15)
Br2 0.0257(2) 0.0195(2) 0.0172(2) -0.00333(17) 0.00451(17) -0.00214(14)
Br3 0.0245(3) 0.0241(2) 0.0248(2) 0.00462(18) 0.00164(18) 0.00229(16)

loop_
_atom_type_symbol
_atom_type_description
_atom_type_scat_dispersion_real
_atom_type_scat_dispersion_imag
_atom_type_scat_source
C C 0.0033 0.0016 'International Tables Vol C Tables 4.2.6.8 and 6.1.1.4'
H H 0.0000 0.0000 'International Tables Vol C Tables 4.2.6.8 and 6.1.1.4'
Br Br -0.2901 2.4595 'International Tables Vol C Tables 4.2.6.8 and 6.1.1.4'
Cd Cd -0.8075 1.2024 'International Tables Vol C Tables 4.2.6.8 and 6.1.1.4'
N N 0.0061 0.0033 'International Tables Vol C Tables 4.2.6.8 and 6.1.1.4'
O O 0.0106 0.0060 'International Tables Vol C Tables 4.2.6.8 and 6.1.1.4'
S S 0.1246 0.1234 'International Tables Vol C Tables 4.2.6.8 and 6.1.1.4'
Zn Zn 0.2839 1.4301 'International Tables Vol C Tables 4.2.6.8 and 6.1.1.4'

loop_
_geom_angle_atom_site_label_1
_geom_angle_atom_site_label_2
_geom_angle_atom_site_label_3
_geom_angle_site_symmetry_1
_geom_angle_site_symmetry_3
_geom_angle
_geom_angle_publ_flag
N12 Zn1 N12 . 3_655 180.0 y
N12 Zn1 N11 . . 77.15(12) y
N12 Zn1 N11 3_655 . 102.85(12) y
N12 Zn1 N11 . 3_655 102.85(12) y
N12 Zn1 N11 3_655 3_655 77.15(12) y
N11 Zn1 N11 . 3_655 180.0 y
N12 Zn1 O10 . 3_655 90.97(11) y
N12 Zn1 O10 3_655 3_655 89.03(11) y
N11 Zn1 O10 . 3_655 89.34(11) y
N11 Zn1 O10 3_655 3_655 90.66(11) y
N12 Zn1 O10 . . 89.03(11) y
N12 Zn1 O10 3_655 . 90.97(11) y
N11 Zn1 O10 . . 90.66(11) y
N11 Zn1 O10 3_655 . 89.34(11) y
O10 Zn1 O10 3_655 . 180.0 y
N12 Cd1 N12 . 3_655 180.0 ?
N12 Cd1 N11 . . 77.15(12) ?
N12 Cd1 N11 3_655 . 102.85(12) ?
N12 Cd1 N11 . 3_655 102.85(12) ?
N12 Cd1 N11 3_655 3_655 77.15(12) ?
N11 Cd1 N11 . 3_655 180.0 ?
N12 Cd1 O10 . 3_655 90.97(11) ?
N12 Cd1 O10 3_655 3_655 89.03(11) ?
N11 Cd1 O10 . 3_655 89.34(11) ?
N11 Cd1 O10 3_655 3_655 90.66(11) ?
N12 Cd1 O10 . . 89.03(11) ?
N12 Cd1 O10 3_655 . 90.97(11) ?
N11 Cd1 O10 . . 90.66(11) ?
N11 Cd1 O10 3_655 . 89.34(11) ?
O10 Cd1 O10 3_655 . 180.0 ?
C17 S1 C1 . . 96.91(18) ?
C10 O10 Zn1 . . 122.4(3) ?
C10 O10 Cd1 . . 122.4(3) ?
C10 O10 H10 . . 115.0 ?
Zn1 O10 H10 . . 115.3 ?
Cd1 O10 H10 . . 115.3 ?
C2 O11 C3 . . 114.8(3) ?
C11 N11 C15 . . 118.5(3) ?
C11 N11 Cd1 . . 125.3(3) ?
C15 N11 Cd1 . . 115.9(2) ?
C11 N11 Zn1 . . 125.3(3) ?
C15 N11 Zn1 . . 115.9(2) ?
C16 N12 N13 . . 108.4(3) ?
C16 N12 Zn1 . . 114.8(2) ?
N13 N12 Zn1 . . 136.7(2) ?
C16 N12 Cd1 . . 114.8(2) ?
N13 N12 Cd1 . . 136.7(2) ?
C17 N13 N12 . . 106.0(3) ?
C16 N14 C17 . . 103.6(3) ?
C16 N14 C18 . . 129.5(3) ?
C17 N14 C18 . . 126.8(3) ?
C2 C1 S1 . . 117.2(3) ?
C2 C1 H1A . . 107.9 ?
S1 C1 H1A . . 108.1 ?
C2 C1 H1B . . 108.2 ?
S1 C1 H1B . . 107.8 ?
H1A C1 H1B . . 107.3 ?
O12 C2 O11 . . 124.6(4) ?
O12 C2 C1 . . 123.1(4) ?
O11 C2 C1 . . 112.2(4) ?
O11 C3 H3A . . 109.5 ?
O11 C3 H3B . . 109.6 ?
H3A C3 H3B . . 109.5 ?
O11 C3 H3C . . 109.3 ?
H3A C3 H3C . . 109.5 ?
H3B C3 H3C . . 109.5 ?
O10 C10 H10A . . 109.7 ?
O10 C10 H10B . . 109.5 ?
H10A C10 H10B . . 109.5 ?
O10 C10 H10C . . 109.3 ?
H10A C10 H10C . . 109.5 ?
H10B C10 H10C . . 109.5 ?
N11 C11 C12 . . 122.1(4) ?
N11 C11 H11 . . 118.6 ?
C12 C11 H11 . . 119.2 ?
C13 C12 C11 . . 118.9(4) ?
C13 C12 H12 . . 120.4 ?
C11 C12 H12 . . 120.7 ?
C12 C13 C14 . . 120.5(4) ?
C12 C13 H13 . . 120.1 ?
C14 C13 H13 . . 119.4 ?
C15 C14 C13 . . 117.6(4) ?
C15 C14 H14 . . 120.6 ?
C13 C14 H14 . . 121.8 ?
N11 C15 C14 . . 122.3(3) ?
N11 C15 C16 . . 112.0(3) ?
C14 C15 C16 . . 125.6(4) ?
N12 C16 N14 . . 110.0(3) ?
N12 C16 C15 . . 119.8(3) ?
N14 C16 C15 . . 130.1(4) ?
N13 C17 N14 . . 111.9(3) ?
N13 C17 S1 . . 126.4(3) ?
N14 C17 S1 . . 121.7(3) ?
C23 C18 C19 . . 122.0(4) ?
C23 C18 N14 . . 118.6(3) ?
C19 C18 N14 . . 119.3(4) ?
C18 C19 C20 . . 118.6(4) ?
C18 C19 H19 . . 120.7 ?
C20 C19 H19 . . 120.7 ?
C21 C20 C19 . . 120.0(4) ?
C21 C20 H20 . . 119.8 ?
C19 C20 H20 . . 120.2 ?
C20 C21 C22 . . 119.8(5) ?
C20 C21 H21 . . 120.0 ?
C22 C21 H21 . . 120.2 ?
C23 C22 C21 . . 120.8(5) ?
C23 C22 H22 . . 119.8 ?
C21 C22 H22 . . 119.4 ?
C18 C23 C22 . . 118.7(4) ?
C18 C23 H23 . . 120.3 ?
C22 C23 H23 . . 121.0 ?
Br3 Cd2 Br2 . . 113.643(16) y
Br3 Cd2 Br1 . 3_656 117.563(18) y
Br2 Cd2 Br1 . 3_656 106.577(15) y
Br3 Cd2 Br1 . . 116.462(16) y
Br2 Cd2 Br1 . . 105.201(17) y
Br1 Cd2 Br1 3_656 . 95.255(14) y
Cd2 Br1 Cd2 3_656 . 84.745(14) y

loop_
_geom_bond_atom_site_label_1
_geom_bond_atom_site_label_2
_geom_bond_site_symmetry_2
_geom_bond_distance
_geom_bond_publ_flag
Zn1 N12 . 2.092(3) y
Zn1 N12 3_655 2.092(3) y
Zn1 N11 . 2.141(3) y
Zn1 N11 3_655 2.141(3) y
Zn1 O10 3_655 2.284(3) y
Zn1 O10 . 2.284(3) y
Cd1 N12 . 2.092(3) ?
Cd1 N12 3_655 2.092(3) ?
Cd1 N11 . 2.141(3) ?
Cd1 N11 3_655 2.141(3) ?
Cd1 O10 3_655 2.284(3) ?
Cd1 O10 . 2.284(3) ?
S1 C17 . 1.749(4) ?
S1 C1 . 1.811(4) ?
O10 C10 . 1.418(5) ?
O10 H10 . 0.7717 ?
O11 C2 . 1.332(5) ?
O11 C3 . 1.449(5) ?
O12 C2 . 1.208(5) ?
N11 C11 . 1.340(4) ?
N11 C15 . 1.354(5) ?
N12 C16 . 1.314(5) ?
N12 N13 . 1.382(4) ?
N13 C17 . 1.298(5) ?
N14 C16 . 1.364(5) ?
N14 C17 . 1.379(5) ?
N14 C18 . 1.441(5) ?
C1 C2 . 1.508(6) ?
C1 H1A . 0.9901 ?
C1 H1B . 0.9899 ?
C3 H3A . 0.9799 ?
C3 H3B . 0.9801 ?
C3 H3C . 0.9801 ?
C10 H10A . 0.9801 ?
C10 H10B . 0.9799 ?
C10 H10C . 0.9802 ?
C11 C12 . 1.387(6) ?
C11 H11 . 0.9502 ?
C12 C13 . 1.358(6) ?
C12 H12 . 0.9501 ?
C13 C14 . 1.391(5) ?
C13 H13 . 0.9502 ?
C14 C15 . 1.386(6) ?
C14 H14 . 0.9502 ?
C15 C16 . 1.473(5) ?
C18 C23 . 1.375(5) ?
C18 C19 . 1.375(5) ?
C19 C20 . 1.397(6) ?
C19 H19 . 0.9499 ?
C20 C21 . 1.378(6) ?
C20 H20 . 0.9500 ?
C21 C22 . 1.384(6) ?
C21 H21 . 0.9502 ?
C22 C23 . 1.376(6) ?
C22 H22 . 0.9500 ?
C23 H23 . 0.9500 ?
Cd2 Br3 . 2.5157(5) y
Cd2 Br2 . 2.5699(5) y
Cd2 Br1 3_656 2.6461(5) y
Cd2 Br1 . 2.6508(5) y

loop_
_geom_hbond_atom_site_label_D
_geom_hbond_atom_site_label_H
_geom_hbond_atom_site_label_A
_geom_hbond_site_symmetry_A
_geom_hbond_distance_DH
_geom_hbond_distance_HA
_geom_hbond_distance_DA
_geom_hbond_angle_DHA
_geom_hbond_publ_flag
O10 H10 Br2 . 0.77 2.63 3.263(3) 140.5 yes
C1 H1B Br3 4_665 0.99 3.06 3.851(4) 138.0 yes
C3 H3A Br3 . 0.98 3.11 3.884(5) 137.1 yes
C3 H3C Br1 4_565 0.98 3.03 3.668(5) 124.2 yes
C10 H10A Br3 2_545 0.98 2.91 3.750(5) 144.6 yes
C11 H11 O12 3_655 0.95 2.53 3.296(5) 137.6 yes
C11 H11 N13 3_655 0.95 2.61 3.431(6) 145.3 yes
C12 H12 Br2 2_645 0.95 2.98 3.636(4) 127.2 yes

loop_
_geom_torsion_atom_site_label_1
_geom_torsion_atom_site_label_2
_geom_torsion_atom_site_label_3
_geom_torsion_atom_site_label_4
_geom_torsion
C16 N12 N13 C17 1.1(4)
Zn1 N12 N13 C17 179.1(3)
Cd1 N12 N13 C17 179.1(3)
C17 S1 C1 C2 61.4(3)
C3 O11 C2 O12 1.1(5)
C3 O11 C2 C1 179.4(3)
S1 C1 C2 O12 -141.3(3)
S1 C1 C2 O11 40.4(4)
C15 N11 C11 C12 0.5(6)
Cd1 N11 C11 C12 -172.3(3)
Zn1 N11 C11 C12 -172.3(3)
N11 C11 C12 C13 2.1(6)
C11 C12 C13 C14 -3.0(6)
C12 C13 C14 C15 1.4(6)
C11 N11 C15 C14 -2.2(5)
Cd1 N11 C15 C14 171.3(3)
Zn1 N11 C15 C14 171.3(3)
C11 N11 C15 C16 -179.5(3)
Cd1 N11 C15 C16 -5.9(4)
Zn1 N11 C15 C16 -5.9(4)
C13 C14 C15 N11 1.3(6)
C13 C14 C15 C16 178.2(4)
N13 N12 C16 N14 -1.7(4)
Zn1 N12 C16 N14 179.9(2)
Cd1 N12 C16 N14 179.9(2)
N13 N12 C16 C15 175.5(3)
Zn1 N12 C16 C15 -3.0(4)
Cd1 N12 C16 C15 -3.0(4)
C17 N14 C16 N12 1.5(4)
C18 N14 C16 N12 -174.5(3)
C17 N14 C16 C15 -175.3(4)
C18 N14 C16 C15 8.7(6)
N11 C15 C16 N12 6.0(5)
C14 C15 C16 N12 -171.2(4)
N11 C15 C16 N14 -177.5(4)
C14 C15 C16 N14 5.4(6)
N12 N13 C17 N14 -0.2(4)
N12 N13 C17 S1 -178.0(3)
C16 N14 C17 N13 -0.8(4)
C18 N14 C17 N13 175.3(3)
C16 N14 C17 S1 177.2(3)
C18 N14 C17 S1 -6.7(5)
C1 S1 C17 N13 -19.3(4)
C1 S1 C17 N14 163.0(3)
C16 N14 C18 C23 75.7(5)
C17 N14 C18 C23 -99.5(4)
C16 N14 C18 C19 -103.3(4)
C17 N14 C18 C19 81.6(5)
C23 C18 C19 C20 1.1(6)
N14 C18 C19 C20 180.0(3)
C18 C19 C20 C21 -1.3(6)
C19 C20 C21 C22 0.4(7)
C20 C21 C22 C23 0.7(7)
C19 C18 C23 C22 0.0(6)
N14 C18 C23 C22 -178.9(4)
C21 C22 C23 C18 -0.9(6)

_cod_database_fobs_code 2021664
